data_1506402
loop_
_publ_author_name
'Kee, Hooi Ling'
'Kirmaier, Christine'
'Yu, Lianhe'
'Thamyongkit, Patchanita'
'Youngblood, W. Justin'
'Calder, Matthew E.'
'Ramos, Lavoisier'
'Noll, Bruce C.'
'Bocian, David F.'
'Scheidt, W. Robert'
'Birge, Robert R.'
'Lindsey, Jonathan S.'
'Holten, Dewey'

_publ_section_title
;
 Structural control of the photodynamics of boron-dipyrrin complexes.
;
_journal_issue 43
_journal_name_full 'The journal of physical chemistry. B'
_journal_page_first 20433
_journal_page_last 20443
_journal_paper_doi 10.1021/jp0525078
_journal_volume 109
_journal_year 2005
_chemical_formula_moiety 'C16 H13 B F2 N2'
_chemical_formula_sum 'C16 H13 B F2 N2'
_chemical_formula_weight 282.09
_space_group_IT_number 14
_symmetry_cell_setting monoclinic
_symmetry_Int_Tables_number 14
_symmetry_space_group_name_Hall '-P 2ybc'
_symmetry_space_group_name_H-M 'P 1 21/c 1'
_atom_sites_solution_hydrogens geom
_atom_sites_solution_primary direct
_atom_sites_solution_secondary difmap
_audit_creation_method SHELXL-97
_cell_angle_alpha 90.00
_cell_angle_beta 102.881(1)
_cell_angle_gamma 90.00
_cell_formula_units_Z 4
_cell_length_a 7.4173(5)
_cell_length_b 16.0251(11)
_cell_length_c 11.7943(8)
_cell_measurement_reflns_used 7872
_cell_measurement_temperature 100(2)
_cell_measurement_theta_max 28.20
_cell_measurement_theta_min 2.18
_cell_volume 1366.63(16)
_computing_cell_refinement 'Bruker APEX2/SAINT'
_computing_data_collection 'Bruker APEX2'
_computing_data_reduction 'Bruker SAINT/SHELXTL'
_computing_molecular_graphics 'Bruker SHELXTL'
_computing_publication_material 'Bruker SHELXTL'
_computing_structure_refinement 'SHELXL-97 (Sheldrick, 1997)'
_computing_structure_solution 'SHELXS-97 (Sheldrick, 1990)'
_diffrn_ambient_temperature 100(2)
_diffrn_detector_area_resol_mean 8.33
_diffrn_measured_fraction_theta_full 0.992
_diffrn_measured_fraction_theta_max 0.992
_diffrn_measurement_device_type 'Bruker SMART APEX CCD area detector'
_diffrn_measurement_method '\f and \w scans'
_diffrn_radiation_monochromator graphite
_diffrn_radiation_probe x-ray
_diffrn_radiation_type MoK\a
_diffrn_radiation_wavelength 0.71073
_diffrn_reflns_av_R_equivalents 0.0224
_diffrn_reflns_av_sigmaI/netI 0.0157
_diffrn_reflns_limit_h_max 9
_diffrn_reflns_limit_h_min -9
_diffrn_reflns_limit_k_max 21
_diffrn_reflns_limit_k_min -21
_diffrn_reflns_limit_l_max 15
_diffrn_reflns_limit_l_min -15
_diffrn_reflns_number 21309
_diffrn_reflns_theta_full 28.34
_diffrn_reflns_theta_max 28.34
_diffrn_reflns_theta_min 2.18
_diffrn_source 'fine-focus sealed tube'
_diffrn_source_type 'Siemens KFFMO2K-90'
_exptl_absorpt_coefficient_mu 0.100
_exptl_absorpt_correction_T_max 0.9853
_exptl_absorpt_correction_T_min 0.8569
_exptl_absorpt_correction_type multi-scan
_exptl_absorpt_process_details 'Blessing, R. H. Acta Cryst. (1995) A51, 33-38.'
_exptl_crystal_colour 'clear dark gold'
_exptl_crystal_density_diffrn 1.371
_exptl_crystal_density_method 'not measured'
_exptl_crystal_description block
_exptl_crystal_F_000 584
_exptl_crystal_size_max 0.25
_exptl_crystal_size_mid 0.15
_exptl_crystal_size_min 0.15
_refine_diff_density_max 0.482
_refine_diff_density_min -0.260
_refine_diff_density_rms 0.047
_refine_ls_extinction_method none
_refine_ls_goodness_of_fit_ref 1.035
_refine_ls_hydrogen_treatment constr
_refine_ls_matrix_type full
_refine_ls_number_parameters 191
_refine_ls_number_reflns 3384
_refine_ls_number_restraints 0
_refine_ls_restrained_S_all 1.035
_refine_ls_R_factor_all 0.0518
_refine_ls_R_factor_gt 0.0435
_refine_ls_shift/su_max 0.001
_refine_ls_shift/su_mean 0.000
_refine_ls_structure_factor_coef Fsqd
_refine_ls_weighting_details 'calc w=1/[\s^2^(Fo^2^)+(0.0527P)^2^+0.8152P] where P=(Fo^2^+2Fc^2^)/3'
_refine_ls_weighting_scheme calc
_refine_ls_wR_factor_gt 0.1122
_refine_ls_wR_factor_ref 0.1170
_reflns_number_gt 2905
_reflns_number_total 3384
_reflns_threshold_expression >2sigma(I)
_cod_data_source_file jp0525078si20050512_100656.cif
_cod_data_source_block bcn73
_cod_original_sg_symbol_H-M P21/c
_cod_database_code 1506402

loop_
_symmetry_equiv_pos_as_xyz
'x, y, z'
'-x, y+1/2, -z+1/2'
'-x, -y, -z'
'x, -y-1/2, z-1/2'

loop_
_atom_site_label
_atom_site_type_symbol
_atom_site_fract_x
_atom_site_fract_y
_atom_site_fract_z
_atom_site_U_iso_or_equiv
_atom_site_adp_type
_atom_site_occupancy
_atom_site_symmetry_multiplicity
_atom_site_calc_flag
_atom_site_refinement_flags
B1 B 0.5910(2) 0.61655(9) 0.38534(13) 0.0220(3) Uani 1 1 d .
F1 F 0.43403(11) 0.61550(5) 0.43152(8) 0.0286(2) Uani 1 1 d .
F2 F 0.58438(13) 0.55138(5) 0.30803(8) 0.0316(2) Uani 1 1 d .
N1 N 0.60486(15) 0.70164(7) 0.32528(10) 0.0202(2) Uani 1 1 d .
N2 N 0.76855(15) 0.60975(7) 0.48461(10) 0.0199(2) Uani 1 1 d .
C1 C 0.48742(19) 0.73224(9) 0.23083(12) 0.0246(3) Uani 1 1 d .
H1 H 0.3812 0.7038 0.1884 0.030 Uiso 1 1 calc R
C2 C 0.54353(19) 0.81195(9) 0.20372(13) 0.0266(3) Uani 1 1 d .
H2 H 0.4842 0.8464 0.1409 0.032 Uiso 1 1 calc R
C3 C 0.70184(19) 0.83050(9) 0.28627(12) 0.0238(3) Uani 1 1 d .
H3 H 0.7716 0.8806 0.2912 0.029 Uiso 1 1 calc R
C4 C 0.74101(18) 0.76153(8) 0.36187(11) 0.0200(3) Uani 1 1 d .
C5 C 0.88919(17) 0.74665(8) 0.45599(11) 0.0202(3) Uani 1 1 d .
C6 C 0.90357(17) 0.67123(8) 0.51516(11) 0.0203(3) Uani 1 1 d .
C7 C 1.04243(18) 0.64044(9) 0.60775(12) 0.0230(3) Uani 1 1 d .
H7 H 1.1508 0.6692 0.6462 0.028 Uiso 1 1 calc R
C8 C 0.99137(19) 0.56096(9) 0.63187(13) 0.0254(3) Uani 1 1 d .
H8 H 1.0580 0.5245 0.6898 0.030 Uiso 1 1 calc R
C9 C 0.82166(19) 0.54407(8) 0.55436(12) 0.0237(3) Uani 1 1 d .
H9 H 0.7544 0.4934 0.5518 0.028 Uiso 1 1 calc R
C10 C 1.03360(18) 0.81262(8) 0.48976(12) 0.0222(3) Uani 1 1 d .
C11 C 1.1777(2) 0.81657(11) 0.43106(13) 0.0318(3) Uani 1 1 d .
H11 H 1.1849 0.7763 0.3731 0.038 Uiso 1 1 calc R
C12 C 1.3105(2) 0.87895(11) 0.45694(14) 0.0358(4) Uani 1 1 d .
H12 H 1.4073 0.8820 0.4162 0.043 Uiso 1 1 calc R
C13 C 1.3003(2) 0.93644(10) 0.54228(14) 0.0327(3) Uani 1 1 d .
H13 H 1.3907 0.9793 0.5605 0.039 Uiso 1 1 calc R
C14 C 1.1598(2) 0.93211(9) 0.60121(15) 0.0320(3) Uani 1 1 d .
H14 H 1.1557 0.9719 0.6602 0.038 Uiso 1 1 calc R
C15 C 1.0228(2) 0.87032(9) 0.57617(13) 0.0259(3) Uani 1 1 d .
C16 C 0.8708(2) 0.86714(11) 0.64119(17) 0.0395(4) Uani 1 1 d .
H16A H 0.8064 0.8135 0.6267 0.059 Uiso 1 1 calc R
H16B H 0.7830 0.9126 0.6147 0.059 Uiso 1 1 calc R
H16C H 0.9235 0.8733 0.7247 0.059 Uiso 1 1 calc R

loop_
_atom_site_aniso_label
_atom_site_aniso_U_11
_atom_site_aniso_U_22
_atom_site_aniso_U_33
_atom_site_aniso_U_23
_atom_site_aniso_U_13
_atom_site_aniso_U_12
B1 0.0209(7) 0.0202(7) 0.0239(7) -0.0017(6) 0.0031(5) -0.0054(5)
F1 0.0203(4) 0.0315(5) 0.0340(5) 0.0035(4) 0.0062(3) -0.0079(3)
F2 0.0380(5) 0.0225(4) 0.0303(5) -0.0074(3) -0.0007(4) -0.0040(4)
N1 0.0176(5) 0.0210(5) 0.0213(5) -0.0007(4) 0.0030(4) -0.0033(4)
N2 0.0202(5) 0.0172(5) 0.0226(5) -0.0006(4) 0.0055(4) -0.0038(4)
C1 0.0186(6) 0.0297(7) 0.0242(7) 0.0002(5) 0.0020(5) -0.0014(5)
C2 0.0220(6) 0.0313(7) 0.0264(7) 0.0072(6) 0.0049(5) 0.0016(5)
C3 0.0220(6) 0.0229(7) 0.0274(7) 0.0040(5) 0.0071(5) -0.0012(5)
C4 0.0180(6) 0.0199(6) 0.0225(6) -0.0008(5) 0.0053(5) -0.0034(5)
C5 0.0191(6) 0.0202(6) 0.0216(6) -0.0016(5) 0.0051(5) -0.0033(5)
C6 0.0188(6) 0.0198(6) 0.0221(6) -0.0016(5) 0.0039(5) -0.0038(5)
C7 0.0200(6) 0.0238(7) 0.0246(7) 0.0004(5) 0.0038(5) -0.0014(5)
C8 0.0263(7) 0.0227(7) 0.0272(7) 0.0038(5) 0.0061(5) 0.0035(5)
C9 0.0266(7) 0.0179(6) 0.0277(7) 0.0009(5) 0.0083(5) -0.0007(5)
C10 0.0211(6) 0.0201(6) 0.0233(6) 0.0033(5) 0.0005(5) -0.0041(5)
C11 0.0282(7) 0.0381(8) 0.0293(7) -0.0032(6) 0.0070(6) -0.0116(6)
C12 0.0291(7) 0.0462(10) 0.0334(8) 0.0012(7) 0.0096(6) -0.0152(7)
C13 0.0294(7) 0.0298(8) 0.0366(8) 0.0058(6) 0.0027(6) -0.0121(6)
C14 0.0364(8) 0.0207(7) 0.0379(8) -0.0034(6) 0.0063(7) -0.0064(6)
C15 0.0264(7) 0.0188(6) 0.0326(7) 0.0008(5) 0.0064(6) -0.0028(5)
C16 0.0410(9) 0.0304(8) 0.0545(11) -0.0131(7) 0.0265(8) -0.0086(7)

loop_
_atom_type_symbol
_atom_type_description
_atom_type_scat_dispersion_real
_atom_type_scat_dispersion_imag
_atom_type_scat_source
C C 0.0033 0.0016 'International Tables Vol C Tables 4.2.6.8 and 6.1.1.4'
H H 0.0000 0.0000 'International Tables Vol C Tables 4.2.6.8 and 6.1.1.4'
B B 0.0013 0.0007 'International Tables Vol C Tables 4.2.6.8 and 6.1.1.4'
N N 0.0061 0.0033 'International Tables Vol C Tables 4.2.6.8 and 6.1.1.4'
F F 0.0171 0.0103 'International Tables Vol C Tables 4.2.6.8 and 6.1.1.4'

loop_
_geom_angle_atom_site_label_1
_geom_angle_atom_site_label_2
_geom_angle_atom_site_label_3
_geom_angle
F2 B1 F1 109.89(11)
F2 B1 N1 111.09(11)
F1 B1 N1 109.65(11)
F2 B1 N2 110.05(11)
F1 B1 N2 110.23(11)
N1 B1 N2 105.87(10)
C1 N1 C4 107.28(11)
C1 N1 B1 127.04(11)
C4 N1 B1 125.66(11)
C9 N2 C6 107.49(11)
C9 N2 B1 126.85(11)
C6 N2 B1 125.65(11)
N1 C1 C2 110.53(12)
N1 C1 H1 124.7
C2 C1 H1 124.7
C3 C2 C1 106.53(12)
C3 C2 H2 126.7
C1 C2 H2 126.7
C2 C3 C4 107.48(12)
C2 C3 H3 126.3
C4 C3 H3 126.3
N1 C4 C5 121.13(12)
N1 C4 C3 108.18(11)
C5 C4 C3 130.63(12)
C6 C5 C4 120.45(12)
C6 C5 C10 120.79(12)
C4 C5 C10 118.75(12)
C5 C6 N2 121.02(12)
C5 C6 C7 130.85(12)
N2 C6 C7 108.12(11)
C8 C7 C6 107.23(12)
C8 C7 H7 126.4
C6 C7 H7 126.4
C7 C8 C9 106.93(12)
C7 C8 H8 126.5
C9 C8 H8 126.5
N2 C9 C8 110.23(12)
N2 C9 H9 124.9
C8 C9 H9 124.9
C15 C10 C11 120.51(13)
C15 C10 C5 120.68(12)
C11 C10 C5 118.79(12)
C12 C11 C10 120.44(15)
C12 C11 H11 119.8
C10 C11 H11 119.8
C13 C12 C11 119.35(15)
C13 C12 H12 120.3
C11 C12 H12 120.3
C14 C13 C12 120.35(14)
C14 C13 H13 119.8
C12 C13 H13 119.8
C13 C14 C15 121.59(15)
C13 C14 H14 119.2
C15 C14 H14 119.2
C10 C15 C14 117.75(14)
C10 C15 C16 121.66(13)
C14 C15 C16 120.58(14)
C15 C16 H16A 109.5
C15 C16 H16B 109.5
H16A C16 H16B 109.5
C15 C16 H16C 109.5
H16A C16 H16C 109.5
H16B C16 H16C 109.5

loop_
_geom_bond_atom_site_label_1
_geom_bond_atom_site_label_2
_geom_bond_distance
B1 F2 1.3800(17)
B1 F1 1.3908(17)
B1 N1 1.5506(18)
B1 N2 1.5589(18)
N1 C1 1.3445(17)
N1 C4 1.3903(16)
N2 C9 1.3398(17)
N2 C6 1.3938(16)
C1 C2 1.402(2)
C1 H1 0.9500
C2 C3 1.380(2)
C2 H2 0.9500
C3 C4 1.4091(18)
C3 H3 0.9500
C4 C5 1.3976(18)
C5 C6 1.3878(18)
C5 C10 1.4944(17)
C6 C7 1.4125(18)
C7 C8 1.3764(19)
C7 H7 0.9500
C8 C9 1.407(2)
C8 H8 0.9500
C9 H9 0.9500
C10 C15 1.392(2)
C10 C11 1.399(2)
C11 C12 1.388(2)
C11 H11 0.9500
C12 C13 1.379(2)
C12 H12 0.9500
C13 C14 1.377(2)
C13 H13 0.9500
C14 C15 1.403(2)
C14 H14 0.9500
C15 C16 1.499(2)
C16 H16A 0.9800
C16 H16B 0.9800
C16 H16C 0.9800
